data_7714009
loop_
_publ_author_name
'Maekawa, Masahiko'
'Hayashi, Terumasa'
'Sugimoto, Kunihisa'
'Okubo, Takashi'
'Kuroda-Sowa, T.'

_publ_section_title
;
 Structural diversity of copper(I) ethylene complexes with
 2,4-bis(2-pyridyl)pyrimidine directed by anions
;
_journal_name_full 'Dalton Transactions'
_journal_paper_doi 10.1039/D3DT02618C
_journal_year 2023
_chemical_formula_moiety 'C18 H18 Cu2 N4, 2(B F4)'
_chemical_formula_sum 'C18 H18 B2 Cu2 F8 N4'
_chemical_formula_weight 591.06
_space_group_crystal_system monoclinic
_space_group_IT_number 14
_space_group_name_Hall '-P 2ybc'
_space_group_name_H-M_alt 'P 1 21/c 1'
_atom_sites_solution_hydrogens difmap
_audit_creation_date 2023-03-11
_audit_creation_method
;
Olex2 1.5
(compiled 2022.04.07 svn.rca3783a0 for OlexSys, GUI svn.r6498)
;
_audit_update_record
;
2023-06-04 deposited with the CCDC.	2023-09-22 downloaded from the CCDC.
;
_cell_angle_alpha 90
_cell_angle_beta 109.055(4)
_cell_angle_gamma 90
_cell_formula_units_Z 4
_cell_length_a 11.1296(4)
_cell_length_b 12.9401(4)
_cell_length_c 15.7337(7)
_cell_measurement_reflns_used 15116
_cell_measurement_temperature 97.15
_cell_measurement_theta_max 31.77
_cell_measurement_theta_min 3.17
_cell_volume 2141.78(15)
_computing_molecular_graphics 'Olex2 1.5 (Dolomanov et al., 2009)'
_computing_publication_material 'Olex2 1.5 (Dolomanov et al., 2009)'
_computing_structure_refinement 'SHELXL 2018/3 (Sheldrick, 2015)'
_diffrn_ambient_temperature 97.15
_diffrn_measured_fraction_theta_full 0.998
_diffrn_measured_fraction_theta_max 0.919
_diffrn_measurement_device_type 'Rigaku XtaLAB PRO'
_diffrn_radiation_type MoK\a
_diffrn_radiation_wavelength 0.71073
_diffrn_reflns_av_R_equivalents 0.0556
_diffrn_reflns_av_unetI/netI 0.0421
_diffrn_reflns_Laue_measured_fraction_full 0.998
_diffrn_reflns_Laue_measured_fraction_max 0.919
_diffrn_reflns_limit_h_max 15
_diffrn_reflns_limit_h_min -16
_diffrn_reflns_limit_k_max 18
_diffrn_reflns_limit_k_min -18
_diffrn_reflns_limit_l_max 22
_diffrn_reflns_limit_l_min -21
_diffrn_reflns_number 31668
_diffrn_reflns_point_group_measured_fraction_full 0.998
_diffrn_reflns_point_group_measured_fraction_max 0.919
_diffrn_reflns_theta_full 25.242
_diffrn_reflns_theta_max 31.421
_diffrn_reflns_theta_min 2.791
_exptl_absorpt_coefficient_mu 2.070
_exptl_absorpt_correction_T_max 0.813
_exptl_absorpt_correction_T_min 0.280
_exptl_absorpt_correction_type multi-scan
_exptl_crystal_colour yellow
_exptl_crystal_colour_primary yellow
_exptl_crystal_density_diffrn 1.833
_exptl_crystal_description plate
_exptl_crystal_F_000 1176
_exptl_crystal_size_max 0.3
_exptl_crystal_size_mid 0.3
_exptl_crystal_size_min 0.1
_refine_diff_density_max 0.732
_refine_diff_density_min -0.524
_refine_diff_density_rms 0.087
_refine_ls_extinction_method none
_refine_ls_goodness_of_fit_ref 1.031
_refine_ls_hydrogen_treatment refall
_refine_ls_matrix_type full
_refine_ls_number_parameters 379
_refine_ls_number_reflns 6502
_refine_ls_number_restraints 0
_refine_ls_restrained_S_all 1.031
_refine_ls_R_factor_all 0.0355
_refine_ls_R_factor_gt 0.0306
_refine_ls_shift/su_max 0.001
_refine_ls_shift/su_mean 0.000
_refine_ls_structure_factor_coef Fsqd
_refine_ls_weighting_details 'w=1/[\s^2^(Fo^2^)+(0.0279P)^2^+1.8088P] where P=(Fo^2^+2Fc^2^)/3'
_refine_ls_weighting_scheme calc
_refine_ls_wR_factor_gt 0.0753
_refine_ls_wR_factor_ref 0.0776
_reflns_Friedel_coverage 0.000
_reflns_number_gt 5816
_reflns_number_total 6502
_reflns_threshold_expression 'I > 2\s(I)'
_cod_data_source_file d3dt02618c2.cif
_cod_data_source_block 3-cu-bpprd-c2h4-bf4
_cod_database_code 7714009
_shelx_shelxl_version_number 2018/3
_shelx_space_group_comment
;
The symmetry employed for this shelxl refinement is uniquely defined
by the following loop, which should always be used as a source of
symmetry information in preference to the above space-group names.
They are only intended as comments.
;
_shelx_estimated_absorpt_t_max 0.820
_shelx_estimated_absorpt_t_min 0.576
_olex2_refinement_description
;
;
_olex2_submission_special_instructions 'No special instructions were received'

loop_
_space_group_symop_operation_xyz
'x, y, z'
'-x, y+1/2, -z+1/2'
'-x, -y, -z'
'x, -y-1/2, z-1/2'

loop_
_atom_site_label
_atom_site_type_symbol
_atom_site_fract_x
_atom_site_fract_y
_atom_site_fract_z
_atom_site_U_iso_or_equiv
_atom_site_adp_type
_atom_site_occupancy
_atom_site_site_symmetry_order
_atom_site_calc_flag
_atom_site_refinement_flags_posn
_atom_site_refinement_flags_adp
_atom_site_refinement_flags_occupancy
_atom_site_disorder_assembly
_atom_site_disorder_group
Cu1 Cu 0.96771(2) 0.58451(2) 0.26066(2) 0.01218(6) Uani 1 1 d . . . . .
Cu2 Cu 0.43603(2) 0.48441(2) 0.11883(2) 0.01342(6) Uani 1 1 d . . . . .
F1 F 1.15165(13) 0.79524(12) 0.46524(10) 0.0425(4) Uani 1 1 d . . . . .
F2 F 0.99700(15) 0.91318(12) 0.41500(14) 0.0535(5) Uani 1 1 d . . . . .
F3 F 0.97126(12) 0.75281(9) 0.35352(8) 0.0281(3) Uani 1 1 d . . . . .
F4 F 1.11372(17) 0.86541(13) 0.32826(11) 0.0508(4) Uani 1 1 d . . . . .
F5 F 0.56218(10) 0.65672(9) 0.33527(8) 0.0248(2) Uani 1 1 d . . . . .
F6 F 0.37354(11) 0.68627(9) 0.35884(8) 0.0268(2) Uani 1 1 d . . . . .
F7 F 0.46306(13) 0.52824(10) 0.38394(11) 0.0396(3) Uani 1 1 d . . . . .
F8 F 0.37949(12) 0.58954(13) 0.24040(9) 0.0426(4) Uani 1 1 d . . . . .
N1 N 1.05240(13) 0.50358(10) 0.36964(9) 0.0125(2) Uani 1 1 d . . . . .
N2 N 0.80737(12) 0.52105(9) 0.27695(8) 0.0093(2) Uani 1 1 d . . . . .
N3 N 0.52551(12) 0.61383(10) 0.10658(9) 0.0128(2) Uani 1 1 d . . . . .
N4 N 0.59926(12) 0.45277(10) 0.21575(9) 0.0121(2) Uani 1 1 d . . . . .
C1 C 0.97586(14) 0.43533(11) 0.39156(10) 0.0105(3) Uani 1 1 d . . . . .
C2 C 1.01953(15) 0.36994(12) 0.46508(10) 0.0127(3) Uani 1 1 d . . . . .
C3 C 1.14753(16) 0.37559(12) 0.51747(10) 0.0154(3) Uani 1 1 d . . . . .
C4 C 1.22616(16) 0.44609(14) 0.49533(11) 0.0166(3) Uani 1 1 d . . . . .
C5 C 1.17508(15) 0.50904(13) 0.42066(11) 0.0156(3) Uani 1 1 d . . . . .
C6 C 0.63891(14) 0.62374(12) 0.17228(10) 0.0106(3) Uani 1 1 d . . . . .
C7 C 0.70013(15) 0.71788(12) 0.19435(10) 0.0131(3) Uani 1 1 d . . . . .
C8 C 0.64418(16) 0.80471(12) 0.14463(11) 0.0159(3) Uani 1 1 d . . . . .
C9 C 0.53113(16) 0.79393(13) 0.07401(11) 0.0171(3) Uani 1 1 d . . . . .
C10 C 0.47376(16) 0.69717(13) 0.05745(11) 0.0162(3) Uani 1 1 d . . . . .
C11 C 0.68618(14) 0.52774(11) 0.22434(10) 0.0102(3) Uani 1 1 d . . . . .
C12 C 0.63361(15) 0.36944(12) 0.26862(11) 0.0135(3) Uani 1 1 d . . . . .
C13 C 0.75368(15) 0.36112(12) 0.33157(10) 0.0127(3) Uani 1 1 d . . . . .
C14 C 0.84127(14) 0.43799(11) 0.33234(10) 0.0099(2) Uani 1 1 d . . . . .
C15 C 1.09104(17) 0.64124(15) 0.20404(12) 0.0206(3) Uani 1 1 d . . . . .
C16 C 0.97039(17) 0.66740(16) 0.15248(12) 0.0233(4) Uani 1 1 d . . . . .
C17 C 0.26450(16) 0.46114(15) 0.02854(12) 0.0210(3) Uani 1 1 d . . . . .
C18 C 0.30094(17) 0.37592(15) 0.08216(14) 0.0240(4) Uani 1 1 d . . . . .
B1 B 1.05761(19) 0.83365(16) 0.38946(13) 0.0197(4) Uani 1 1 d . . . . .
B2 B 0.44447(17) 0.61495(15) 0.32975(12) 0.0153(3) Uani 1 1 d . . . . .
H2 H 0.969(2) 0.3261(17) 0.4814(15) 0.015(5) Uiso 1 1 d . . . . .
H3 H 1.179(2) 0.3331(17) 0.5680(16) 0.019(5) Uiso 1 1 d . . . . .
H4 H 1.311(2) 0.4492(18) 0.5312(16) 0.017(5) Uiso 1 1 d . . . . .
H5 H 1.225(2) 0.5587(18) 0.4036(17) 0.022(6) Uiso 1 1 d . . . . .
H7 H 0.773(2) 0.7242(17) 0.2431(15) 0.015(5) Uiso 1 1 d . . . . .
H8 H 0.682(2) 0.8694(19) 0.1604(16) 0.022(6) Uiso 1 1 d . . . . .
H9 H 0.497(2) 0.8525(18) 0.0386(17) 0.022(6) Uiso 1 1 d . . . . .
H10 H 0.398(2) 0.6889(18) 0.0142(17) 0.021(6) Uiso 1 1 d . . . . .
H12 H 0.572(2) 0.3171(17) 0.2597(15) 0.015(5) Uiso 1 1 d . . . . .
H13 H 0.778(2) 0.3052(18) 0.3695(16) 0.021(6) Uiso 1 1 d . . . . .
H15A H 1.143(3) 0.685(2) 0.2498(18) 0.031(7) Uiso 1 1 d . . . . .
H15B H 1.132(3) 0.586(2) 0.1915(19) 0.032(7) Uiso 1 1 d . . . . .
H16A H 0.928(3) 0.631(2) 0.100(2) 0.042(8) Uiso 1 1 d . . . . .
H16B H 0.936(3) 0.734(2) 0.1606(19) 0.034(7) Uiso 1 1 d . . . . .
H17A H 0.214(3) 0.510(2) 0.0398(19) 0.028(6) Uiso 1 1 d . . . . .
H17B H 0.277(2) 0.4668(19) -0.0309(18) 0.028(6) Uiso 1 1 d . . . . .
H18A H 0.338(3) 0.321(2) 0.066(2) 0.043(8) Uiso 1 1 d . . . . .
H18B H 0.270(3) 0.364(2) 0.1298(18) 0.029(6) Uiso 1 1 d . . . . .

loop_
_atom_site_aniso_label
_atom_site_aniso_U_11
_atom_site_aniso_U_22
_atom_site_aniso_U_33
_atom_site_aniso_U_23
_atom_site_aniso_U_13
_atom_site_aniso_U_12
Cu1 0.00910(9) 0.01595(10) 0.01060(9) 0.00412(6) 0.00200(7) -0.00154(6)
Cu2 0.00899(9) 0.01393(10) 0.01495(10) -0.00143(7) 0.00062(7) -0.00186(7)
F1 0.0280(6) 0.0495(8) 0.0373(7) 0.0163(6) -0.0066(6) -0.0148(6)
F2 0.0363(8) 0.0377(8) 0.0889(13) -0.0282(8) 0.0239(8) -0.0042(6)
F3 0.0323(6) 0.0269(6) 0.0209(5) -0.0056(4) 0.0030(5) -0.0115(5)
F4 0.0722(11) 0.0518(9) 0.0432(8) 0.0048(7) 0.0389(8) -0.0200(8)
F5 0.0174(5) 0.0326(6) 0.0250(5) 0.0034(4) 0.0079(4) -0.0059(4)
F6 0.0245(5) 0.0326(6) 0.0231(5) -0.0062(4) 0.0074(4) 0.0081(5)
F7 0.0276(6) 0.0220(6) 0.0627(9) 0.0189(6) 0.0058(6) -0.0040(5)
F8 0.0164(5) 0.0824(11) 0.0229(6) -0.0279(6) -0.0021(5) 0.0101(6)
N1 0.0105(6) 0.0158(6) 0.0109(6) 0.0014(4) 0.0029(5) 0.0020(5)
N2 0.0093(5) 0.0097(5) 0.0084(5) -0.0001(4) 0.0021(4) 0.0000(4)
N3 0.0103(6) 0.0144(6) 0.0122(6) 0.0010(5) 0.0016(5) 0.0006(5)
N4 0.0104(5) 0.0108(5) 0.0148(6) -0.0002(5) 0.0037(5) -0.0012(5)
C1 0.0109(6) 0.0109(6) 0.0099(6) -0.0007(5) 0.0037(5) 0.0024(5)
C2 0.0175(7) 0.0111(6) 0.0096(6) 0.0005(5) 0.0045(5) 0.0026(5)
C3 0.0187(7) 0.0157(7) 0.0102(6) 0.0002(5) 0.0026(6) 0.0077(6)
C4 0.0123(7) 0.0225(8) 0.0127(7) -0.0014(6) 0.0012(6) 0.0059(6)
C5 0.0107(7) 0.0212(7) 0.0147(7) 0.0007(6) 0.0038(6) 0.0011(6)
C6 0.0099(6) 0.0133(6) 0.0088(6) 0.0008(5) 0.0035(5) 0.0010(5)
C7 0.0133(7) 0.0134(7) 0.0117(6) 0.0011(5) 0.0028(5) 0.0000(5)
C8 0.0190(7) 0.0119(7) 0.0174(7) 0.0025(5) 0.0066(6) -0.0007(6)
C9 0.0187(7) 0.0166(7) 0.0156(7) 0.0060(6) 0.0051(6) 0.0043(6)
C10 0.0131(7) 0.0192(7) 0.0139(7) 0.0030(6) 0.0013(6) 0.0027(6)
C11 0.0101(6) 0.0106(6) 0.0098(6) -0.0008(5) 0.0032(5) 0.0001(5)
C12 0.0135(7) 0.0102(6) 0.0178(7) -0.0011(5) 0.0062(6) -0.0015(5)
C13 0.0147(7) 0.0111(6) 0.0135(7) 0.0024(5) 0.0061(5) 0.0014(5)
C14 0.0106(6) 0.0106(6) 0.0088(6) -0.0005(5) 0.0037(5) 0.0014(5)
C15 0.0165(7) 0.0287(9) 0.0186(8) 0.0045(7) 0.0082(6) -0.0056(7)
C16 0.0185(8) 0.0335(10) 0.0161(8) 0.0107(7) 0.0035(6) -0.0079(7)
C17 0.0122(7) 0.0278(9) 0.0189(8) -0.0044(7) -0.0003(6) -0.0038(6)
C18 0.0149(8) 0.0205(8) 0.0324(10) -0.0036(7) 0.0019(7) -0.0074(6)
B1 0.0214(9) 0.0189(8) 0.0196(9) -0.0001(7) 0.0077(7) -0.0040(7)
B2 0.0121(7) 0.0184(8) 0.0138(8) -0.0012(6) 0.0019(6) 0.0013(6)

loop_
_atom_type_symbol
_atom_type_description
_atom_type_scat_dispersion_real
_atom_type_scat_dispersion_imag
_atom_type_scat_source
C C 0.0033 0.0016 'International Tables Vol C Tables 4.2.6.8 and 6.1.1.4'
H H 0.0000 0.0000 'International Tables Vol C Tables 4.2.6.8 and 6.1.1.4'
B B 0.0013 0.0007 'International Tables Vol C Tables 4.2.6.8 and 6.1.1.4'
Cu Cu 0.3201 1.2651 'International Tables Vol C Tables 4.2.6.8 and 6.1.1.4'
F F 0.0171 0.0103 'International Tables Vol C Tables 4.2.6.8 and 6.1.1.4'
N N 0.0061 0.0033 'International Tables Vol C Tables 4.2.6.8 and 6.1.1.4'

loop_
_geom_angle_atom_site_label_1
_geom_angle_atom_site_label_2
_geom_angle_atom_site_label_3
_geom_angle
_geom_angle_site_symmetry_1
_geom_angle_site_symmetry_3
_geom_angle_publ_flag
N1 Cu1 N2 82.36(5) . . ?
N1 Cu1 C15 112.32(7) . . ?
N1 Cu1 C16 151.92(7) . . ?
C15 Cu1 N2 161.92(6) . . ?
C15 Cu1 C16 39.67(7) . . ?
C16 Cu1 N2 124.71(6) . . ?
N3 Cu2 N4 83.52(5) . . ?
N3 Cu2 C17 116.79(7) . . ?
N3 Cu2 C18 156.35(7) . . ?
N4 Cu2 C18 119.18(7) . . ?
C17 Cu2 N4 158.97(7) . . ?
C17 Cu2 C18 40.02(8) . . ?
C1 N1 Cu1 114.14(10) . . ?
C5 N1 Cu1 126.74(11) . . ?
C5 N1 C1 119.11(14) . . ?
C11 N2 Cu1 129.74(10) . . ?
C11 N2 C14 117.52(13) . . ?
C14 N2 Cu1 109.02(9) . . ?
C6 N3 Cu2 112.19(10) . . ?
C10 N3 Cu2 126.72(11) . . ?
C10 N3 C6 118.83(14) . . ?
C11 N4 Cu2 111.97(10) . . ?
C12 N4 Cu2 130.07(11) . . ?
C12 N4 C11 117.92(13) . . ?
N1 C1 C2 122.32(14) . . ?
N1 C1 C14 114.64(13) . . ?
C2 C1 C14 123.02(14) . . ?
C1 C2 C3 118.22(15) . . ?
C1 C2 H2 123.1(15) . . ?
C3 C2 H2 118.7(15) . . ?
C2 C3 H3 120.1(14) . . ?
C4 C3 C2 119.53(15) . . ?
C4 C3 H3 120.4(14) . . ?
C3 C4 C5 118.76(15) . . ?
C3 C4 H4 118.4(14) . . ?
C5 C4 H4 122.8(14) . . ?
N1 C5 C4 122.06(15) . . ?
N1 C5 H5 116.2(15) . . ?
C4 C5 H5 121.7(15) . . ?
N3 C6 C7 122.41(14) . . ?
N3 C6 C11 114.60(13) . . ?
C7 C6 C11 122.74(13) . . ?
C6 C7 C8 118.40(14) . . ?
C6 C7 H7 121.0(14) . . ?
C8 C7 H7 120.5(14) . . ?
C7 C8 H8 119.5(15) . . ?
C9 C8 C7 119.37(15) . . ?
C9 C8 H8 121.1(15) . . ?
C8 C9 C10 118.78(15) . . ?
C8 C9 H9 118.4(15) . . ?
C10 C9 H9 122.8(15) . . ?
N3 C10 C9 122.07(15) . . ?
N3 C10 H10 117.4(15) . . ?
C9 C10 H10 120.5(15) . . ?
N2 C11 N4 124.28(14) . . ?
N2 C11 C6 119.99(13) . . ?
N4 C11 C6 115.71(13) . . ?
N4 C12 C13 121.36(14) . . ?
N4 C12 H12 116.2(14) . . ?
C13 C12 H12 122.4(14) . . ?
C12 C13 C14 117.48(14) . . ?
C12 C13 H13 122.4(15) . . ?
C14 C13 H13 120.0(15) . . ?
N2 C14 C1 115.69(13) . . ?
N2 C14 C13 120.93(14) . . ?
C13 C14 C1 123.38(13) . . ?
Cu1 C15 H15A 102.8(16) . . ?
Cu1 C15 H15B 106.1(17) . . ?
C16 C15 Cu1 70.82(10) . . ?
C16 C15 H15A 122.9(16) . . ?
C16 C15 H15B 122.5(18) . . ?
H15A C15 H15B 114(2) . . ?
Cu1 C16 H16A 109.9(18) . . ?
Cu1 C16 H16B 104.5(17) . . ?
C15 C16 Cu1 69.51(10) . . ?
C15 C16 H16A 121.3(18) . . ?
C15 C16 H16B 119.5(17) . . ?
H16A C16 H16B 117(2) . . ?
Cu2 C17 H17A 105.6(17) . . ?
Cu2 C17 H17B 105.1(15) . . ?
C18 C17 Cu2 70.14(10) . . ?
C18 C17 H17A 121.4(17) . . ?
C18 C17 H17B 122.4(15) . . ?
H17A C17 H17B 115(2) . . ?
Cu2 C18 H18A 105.7(19) . . ?
Cu2 C18 H18B 109.0(16) . . ?
C17 C18 Cu2 69.84(10) . . ?
C17 C18 H18A 122(2) . . ?
C17 C18 H18B 120.9(16) . . ?
H18A C18 H18B 115(2) . . ?
F1 B1 F3 107.55(15) . . ?
F2 B1 F1 108.82(18) . . ?
F2 B1 F3 109.95(16) . . ?
F2 B1 F4 111.35(18) . . ?
F4 B1 F1 108.67(17) . . ?
F4 B1 F3 110.39(16) . . ?
F5 B2 F8 108.79(15) . . ?
F6 B2 F5 110.27(15) . . ?
F6 B2 F8 109.04(14) . . ?
F7 B2 F5 109.14(14) . . ?
F7 B2 F6 108.86(15) . . ?
F7 B2 F8 110.74(16) . . ?

loop_
_geom_bond_atom_site_label_1
_geom_bond_atom_site_label_2
_geom_bond_distance
_geom_bond_site_symmetry_2
_geom_bond_publ_flag
Cu1 N1 1.9672(13) . ?
Cu1 N2 2.0550(13) . ?
Cu1 C15 2.0037(17) . ?
Cu1 C16 2.0203(17) . ?
Cu2 N3 1.9897(14) . ?
Cu2 N4 1.9960(13) . ?
Cu2 C17 1.9957(17) . ?
Cu2 C18 1.9994(17) . ?
F1 B1 1.396(2) . ?
F2 B1 1.361(2) . ?
F3 B1 1.408(2) . ?
F4 B1 1.371(2) . ?
F5 B2 1.393(2) . ?
F6 B2 1.386(2) . ?
F7 B2 1.383(2) . ?
F8 B2 1.394(2) . ?
N1 C1 1.348(2) . ?
N1 C5 1.341(2) . ?
N2 C11 1.3353(19) . ?
N2 C14 1.3573(18) . ?
N3 C6 1.3513(19) . ?
N3 C10 1.342(2) . ?
N4 C11 1.3453(19) . ?
N4 C12 1.339(2) . ?
C1 C2 1.387(2) . ?
C1 C14 1.484(2) . ?
C2 C3 1.396(2) . ?
C2 H2 0.89(2) . ?
C3 C4 1.385(2) . ?
C3 H3 0.94(2) . ?
C4 C5 1.390(2) . ?
C4 H4 0.93(2) . ?
C5 H5 0.94(2) . ?
C6 C7 1.384(2) . ?
C6 C11 1.486(2) . ?
C7 C8 1.394(2) . ?
C7 H7 0.92(2) . ?
C8 C9 1.387(2) . ?
C8 H8 0.93(2) . ?
C9 C10 1.391(2) . ?
C9 H9 0.94(2) . ?
C10 H10 0.90(2) . ?
C12 C13 1.384(2) . ?
C12 H12 0.94(2) . ?
C13 C14 1.390(2) . ?
C13 H13 0.92(2) . ?
C15 C16 1.366(3) . ?
C15 H15A 0.95(3) . ?
C15 H15B 0.91(3) . ?
C16 H16A 0.94(3) . ?
C16 H16B 0.97(3) . ?
C17 C18 1.367(3) . ?
C17 H17A 0.90(3) . ?
C17 H17B 0.99(3) . ?
C18 H18A 0.90(3) . ?
C18 H18B 0.94(3) . ?

loop_
_geom_torsion_atom_site_label_1
_geom_torsion_atom_site_label_2
_geom_torsion_atom_site_label_3
_geom_torsion_atom_site_label_4
_geom_torsion
_geom_torsion_site_symmetry_1
_geom_torsion_site_symmetry_2
_geom_torsion_site_symmetry_3
_geom_torsion_site_symmetry_4
_geom_torsion_publ_flag
Cu1 N1 C1 C2 178.54(11) . . . . ?
Cu1 N1 C1 C14 -3.02(16) . . . . ?
Cu1 N1 C5 C4 -178.28(12) . . . . ?
Cu1 N2 C11 N4 148.32(12) . . . . ?
Cu1 N2 C11 C6 -33.3(2) . . . . ?
Cu1 N2 C14 C1 21.38(15) . . . . ?
Cu1 N2 C14 C13 -158.09(12) . . . . ?
Cu2 N3 C6 C7 -160.18(12) . . . . ?
Cu2 N3 C6 C11 14.29(16) . . . . ?
Cu2 N3 C10 C9 159.38(13) . . . . ?
Cu2 N4 C11 N2 -172.30(12) . . . . ?
Cu2 N4 C11 C6 9.24(16) . . . . ?
Cu2 N4 C12 C13 178.72(11) . . . . ?
N1 C1 C2 C3 -0.2(2) . . . . ?
N1 C1 C14 N2 -13.17(18) . . . . ?
N1 C1 C14 C13 166.28(14) . . . . ?
N3 C6 C7 C8 -2.2(2) . . . . ?
N3 C6 C11 N2 165.42(13) . . . . ?
N3 C6 C11 N4 -16.05(19) . . . . ?
N4 C12 C13 C14 -5.8(2) . . . . ?
C1 N1 C5 C4 0.3(2) . . . . ?
C1 C2 C3 C4 0.6(2) . . . . ?
C2 C1 C14 N2 165.26(14) . . . . ?
C2 C1 C14 C13 -15.3(2) . . . . ?
C2 C3 C4 C5 -0.5(2) . . . . ?
C3 C4 C5 N1 0.0(2) . . . . ?
C5 N1 C1 C2 -0.2(2) . . . . ?
C5 N1 C1 C14 178.20(13) . . . . ?
C6 N3 C10 C9 -2.2(2) . . . . ?
C6 C7 C8 C9 -1.3(2) . . . . ?
C7 C6 C11 N2 -20.1(2) . . . . ?
C7 C6 C11 N4 158.39(14) . . . . ?
C7 C8 C9 C10 2.9(2) . . . . ?
C8 C9 C10 N3 -1.2(3) . . . . ?
C10 N3 C6 C7 3.9(2) . . . . ?
C10 N3 C6 C11 178.38(13) . . . . ?
C11 N2 C14 C1 -178.21(12) . . . . ?
C11 N2 C14 C13 2.3(2) . . . . ?
C11 N4 C12 C13 1.3(2) . . . . ?
C11 C6 C7 C8 -176.21(14) . . . . ?
C12 N4 C11 N2 5.6(2) . . . . ?
C12 N4 C11 C6 -172.90(13) . . . . ?
C12 C13 C14 N2 3.9(2) . . . . ?
C12 C13 C14 C1 -175.54(14) . . . . ?
C14 N2 C11 N4 -7.3(2) . . . . ?
C14 N2 C11 C6 171.07(13) . . . . ?
C14 C1 C2 C3 -178.52(13) . . . . ?
